data_4110525
loop_
_publ_author_name
'Alfred Wooten'
'Patrick J. Carroll'
'Aaron G. Maestri'
'Patrick J. Walsh'

_publ_section_title
;
 Unprecedented Alkene Complex of Zinc(II): Structures and Bonding of
 Divinylzinc Complexes
;
_journal_name_full 'Journal of the American Chemical Society'
_journal_page_first 4624
_journal_page_last 4631
_journal_paper_doi 10.1021/ja058700x
_journal_volume 128
_journal_year 2006
_chemical_formula_sum 'C16 H18 N2 Zn'
_chemical_formula_weight 303.69
_space_group_IT_number 2
_symmetry_cell_setting triclinic
_symmetry_Int_Tables_number 2
_symmetry_space_group_name_Hall '-P 1'
_symmetry_space_group_name_H-M 'P -1'
_atom_sites_solution_hydrogens geom
_atom_sites_solution_primary direct
_audit_creation_method SHELXL-97
_cell_angle_alpha 67.896(6)
_cell_angle_beta 73.652(6)
_cell_angle_gamma 78.542(7)
_cell_formula_units_Z 2
_cell_length_a 7.6512(5)
_cell_length_b 10.1283(5)
_cell_length_c 10.8664(6)
_cell_measurement_temperature 143(1)
_cell_volume 744.56(8)
_computing_data_collection 'CrystalClear (Rigaku, 1999)'
_computing_data_reduction 'CrystalClear (Rigaku, 1999)'
_computing_structure_refinement 'SHELXL-97 (Sheldrick, 1997)'
_computing_structure_solution 'SIR97 (Altomare, 1999)'
_diffrn_ambient_temperature 143(1)
_diffrn_measured_fraction_theta_full 0.962
_diffrn_measured_fraction_theta_max 0.962
_diffrn_measurement_device 'CCD Area Detector'
_diffrn_measurement_device_type 'Rigaku Mercury'
_diffrn_measurement_method 'phi and omega rotations'
_diffrn_radiation_monochromator graphite
_diffrn_radiation_source 'rotating anode'
_diffrn_radiation_type MoK\a
_diffrn_radiation_wavelength 0.71069
_diffrn_reflns_av_R_equivalents 0.0174
_diffrn_reflns_av_sigmaI/netI 0.0290
_diffrn_reflns_limit_h_max 9
_diffrn_reflns_limit_h_min -9
_diffrn_reflns_limit_k_max 13
_diffrn_reflns_limit_k_min -11
_diffrn_reflns_limit_l_max 14
_diffrn_reflns_limit_l_min -11
_diffrn_reflns_number 8619
_diffrn_reflns_theta_full 27.46
_diffrn_reflns_theta_max 27.46
_diffrn_reflns_theta_min 2.79
_exptl_absorpt_coefficient_mu 1.637
_exptl_absorpt_correction_T_max 1.0000
_exptl_absorpt_correction_T_min 0.8354
_exptl_absorpt_correction_type multi-scan
_exptl_crystal_density_diffrn 1.355
_exptl_crystal_F_000 316
_exptl_crystal_size_max 0.32
_exptl_crystal_size_mid 0.16
_exptl_crystal_size_min 0.12
_refine_diff_density_max 0.456
_refine_diff_density_min -0.352
_refine_diff_density_rms 0.048
_refine_ls_extinction_method none
_refine_ls_goodness_of_fit_ref 1.082
_refine_ls_hydrogen_treatment constr
_refine_ls_matrix_type full
_refine_ls_number_parameters 245
_refine_ls_number_reflns 3268
_refine_ls_number_restraints 0
_refine_ls_restrained_S_all 1.082
_refine_ls_R_factor_all 0.0248
_refine_ls_R_factor_gt 0.0220
_refine_ls_shift/su_max 0.001
_refine_ls_shift/su_mean 0.000
_refine_ls_structure_factor_coef Fsqd
_refine_ls_weighting_details 'calc w=1/[\s^2^(Fo^2^)+(0.0293P)^2^+0.0000P] where P=(Fo^2^+2Fc^2^)/3'
_refine_ls_weighting_scheme calc
_refine_ls_wR_factor_gt 0.0543
_refine_ls_wR_factor_ref 0.0554
_reflns_number_gt 2949
_reflns_number_total 3268
_reflns_threshold_expression >2sigma(I)
_cod_data_source_file ja058700xsi20051222_041509.cif
_cod_data_source_block shelxl
_cod_original_cell_volume 744.56(7)
_cod_original_sg_symbol_H-M 'P -1 '
_cod_database_code 4110525

loop_
_symmetry_equiv_pos_as_xyz
'x, y, z'
'-x, -y, -z'

loop_
_atom_site_label
_atom_site_type_symbol
_atom_site_fract_x
_atom_site_fract_y
_atom_site_fract_z
_atom_site_U_iso_or_equiv
_atom_site_adp_type
_atom_site_occupancy
_atom_site_symmetry_multiplicity
_atom_site_calc_flag
Zn1 Zn 0.62889(2) 0.234465(16) 0.317996(16) 0.02032(7) Uani 1 1 d
N1 N 0.65091(16) 0.23388(12) 0.51111(12) 0.0188(3) Uani 1 1 d
N2 N 0.74445(16) 0.43041(12) 0.26699(12) 0.0184(2) Uani 1 1 d
C1 C 0.5908(2) 0.13462(16) 0.63237(16) 0.0244(3) Uani 1 1 d
C2 C 0.5759(2) 0.15245(17) 0.75457(16) 0.0277(3) Uani 1 1 d
C3 C 0.6247(2) 0.27706(17) 0.75310(16) 0.0280(3) Uani 1 1 d
C4 C 0.6865(2) 0.38064(16) 0.62922(15) 0.0235(3) Uani 1 1 d
C5 C 0.69826(18) 0.35603(14) 0.50978(14) 0.0178(3) Uani 1 1 d
C6 C 0.76213(19) 0.46188(14) 0.37222(14) 0.0179(3) Uani 1 1 d
C7 C 0.8367(2) 0.58505(16) 0.35166(17) 0.0269(3) Uani 1 1 d
C8 C 0.8928(2) 0.67710(17) 0.21972(18) 0.0319(4) Uani 1 1 d
C9 C 0.8755(2) 0.64442(16) 0.11183(17) 0.0294(4) Uani 1 1 d
C10 C 0.8011(2) 0.51999(16) 0.13981(15) 0.0242(3) Uani 1 1 d
C11 C 0.3603(2) 0.27474(15) 0.32104(15) 0.0221(3) Uani 1 1 d
C12 C 0.2308(2) 0.21849(18) 0.42993(18) 0.0297(4) Uani 1 1 d
C13 C 0.3024(3) 0.3648(2) 0.18991(19) 0.0328(4) Uani 1 1 d
C14 C 0.8104(2) 0.11855(15) 0.21629(15) 0.0220(3) Uani 1 1 d
C15 C 0.7649(3) 0.10351(18) 0.11337(17) 0.0317(4) Uani 1 1 d
C16 C 0.9977(2) 0.05718(19) 0.2412(2) 0.0323(4) Uani 1 1 d
H1 H 0.556(2) 0.0477(16) 0.6322(15) 0.020(4) Uiso 1 1 d
H2 H 0.531(2) 0.0847(18) 0.8351(18) 0.034(5) Uiso 1 1 d
H3 H 0.619(2) 0.2933(18) 0.8361(18) 0.032(4) Uiso 1 1 d
H4 H 0.715(2) 0.4677(18) 0.6242(17) 0.028(4) Uiso 1 1 d
H8 H 0.939(2) 0.7588(17) 0.2050(17) 0.030(4) Uiso 1 1 d
H9 H 0.914(2) 0.6999(18) 0.014(2) 0.037(5) Uiso 1 1 d
H7 H 0.845(2) 0.6075(17) 0.4245(17) 0.023(4) Uiso 1 1 d
H10 H 0.785(2) 0.4954(16) 0.0695(16) 0.019(4) Uiso 1 1 d
H12B H 0.256(2) 0.1567(18) 0.5208(19) 0.033(5) Uiso 1 1 d
H12A H 0.106(3) 0.2323(19) 0.4319(19) 0.044(5) Uiso 1 1 d
H13C H 0.347(3) 0.457(2) 0.1521(19) 0.045(5) Uiso 1 1 d
H13B H 0.354(3) 0.320(2) 0.126(2) 0.048(5) Uiso 1 1 d
H13A H 0.167(3) 0.3846(18) 0.1988(17) 0.035(5) Uiso 1 1 d
H15B H 0.847(3) 0.0540(19) 0.0569(19) 0.041(5) Uiso 1 1 d
H15A H 0.649(3) 0.1434(18) 0.0915(18) 0.035(5) Uiso 1 1 d
H16A H 0.992(3) -0.008(2) 0.330(2) 0.039(5) Uiso 1 1 d
H16C H 1.065(3) 0.127(2) 0.240(2) 0.050(6) Uiso 1 1 d
H16B H 1.071(3) 0.002(2) 0.174(2) 0.062(6) Uiso 1 1 d

loop_
_atom_site_aniso_label
_atom_site_aniso_U_11
_atom_site_aniso_U_22
_atom_site_aniso_U_33
_atom_site_aniso_U_23
_atom_site_aniso_U_13
_atom_site_aniso_U_12
Zn1 0.02091(11) 0.02225(11) 0.02129(11) -0.01128(8) -0.00386(7) -0.00356(7)
N1 0.0189(6) 0.0181(6) 0.0204(6) -0.0074(5) -0.0042(5) -0.0027(5)
N2 0.0172(6) 0.0197(6) 0.0188(6) -0.0077(5) -0.0033(5) -0.0015(5)
C1 0.0245(8) 0.0203(7) 0.0269(8) -0.0061(6) -0.0061(7) -0.0028(6)
C2 0.0291(9) 0.0269(8) 0.0205(8) -0.0011(7) -0.0046(7) -0.0041(7)
C3 0.0314(9) 0.0336(9) 0.0208(8) -0.0114(7) -0.0076(7) -0.0008(7)
C4 0.0258(8) 0.0232(8) 0.0253(8) -0.0117(6) -0.0070(6) -0.0027(6)
C5 0.0133(7) 0.0192(7) 0.0219(7) -0.0086(6) -0.0054(6) 0.0012(5)
C6 0.0146(7) 0.0186(7) 0.0212(7) -0.0083(6) -0.0042(6) -0.0002(5)
C7 0.0305(9) 0.0245(8) 0.0300(9) -0.0122(7) -0.0066(7) -0.0071(7)
C8 0.0340(10) 0.0230(8) 0.0383(10) -0.0068(7) -0.0070(8) -0.0109(7)
C9 0.0284(9) 0.0269(8) 0.0252(9) -0.0016(7) -0.0021(7) -0.0067(7)
C10 0.0235(8) 0.0280(8) 0.0194(8) -0.0079(6) -0.0032(6) -0.0020(6)
C11 0.0244(8) 0.0209(7) 0.0282(8) -0.0151(6) -0.0080(7) -0.0015(6)
C12 0.0230(9) 0.0322(9) 0.0369(10) -0.0163(8) -0.0053(8) -0.0025(7)
C13 0.0315(10) 0.0347(9) 0.0362(10) -0.0143(8) -0.0134(8) 0.0003(8)
C14 0.0238(8) 0.0177(7) 0.0232(8) -0.0072(6) 0.0004(6) -0.0074(6)
C15 0.0324(10) 0.0362(9) 0.0303(9) -0.0197(8) -0.0011(8) -0.0038(8)
C16 0.0272(9) 0.0310(9) 0.0370(11) -0.0113(8) -0.0040(8) -0.0044(7)

loop_
_atom_type_symbol
_atom_type_description
_atom_type_scat_dispersion_real
_atom_type_scat_dispersion_imag
_atom_type_scat_source
C C 0.0033 0.0016 'International Tables Vol C Tables 4.2.6.8 and 6.1.1.4'
H H 0.0000 0.0000 'International Tables Vol C Tables 4.2.6.8 and 6.1.1.4'
N N 0.0061 0.0033 'International Tables Vol C Tables 4.2.6.8 and 6.1.1.4'
Zn Zn 0.2839 1.4301 'International Tables Vol C Tables 4.2.6.8 and 6.1.1.4'

loop_
_geom_angle_atom_site_label_1
_geom_angle_atom_site_label_2
_geom_angle_atom_site_label_3
_geom_angle
C14 Zn1 C11 125.16(6)
C14 Zn1 N2 106.50(5)
C11 Zn1 N2 110.28(5)
C14 Zn1 N1 121.99(6)
C11 Zn1 N1 105.50(5)
N2 Zn1 N1 76.18(4)
C1 N1 C5 118.30(12)
C1 N1 Zn1 124.95(9)
C5 N1 Zn1 115.60(9)
C10 N2 C6 118.85(12)
C10 N2 Zn1 124.87(10)
C6 N2 Zn1 116.27(9)
N1 C1 C2 122.72(14)
N1 C1 H1 117.6(9)
C2 C1 H1 119.6(9)
C3 C2 C1 118.94(14)
C3 C2 H2 120.2(10)
C1 C2 H2 120.8(10)
C2 C3 C4 119.16(14)
C2 C3 H3 121.9(10)
C4 C3 H3 119.0(10)
C3 C4 C5 119.04(13)
C3 C4 H4 121.5(10)
C5 C4 H4 119.4(10)
N1 C5 C4 121.85(13)
N1 C5 C6 115.54(12)
C4 C5 C6 122.61(12)
N2 C6 C7 121.43(13)
N2 C6 C5 115.45(11)
C7 C6 C5 123.12(13)
C8 C7 C6 118.95(15)
C8 C7 H7 120.1(10)
C6 C7 H7 120.9(10)
C9 C8 C7 119.60(14)
C9 C8 H8 120.6(11)
C7 C8 H8 119.8(11)
C8 C9 C10 118.29(14)
C8 C9 H9 126.9(10)
C10 C9 H9 114.8(10)
N2 C10 C9 122.87(14)
N2 C10 H10 116.4(9)
C9 C10 H10 120.7(9)
C12 C11 C13 117.80(15)
C12 C11 Zn1 123.63(13)
C13 C11 Zn1 118.40(11)
C11 C12 H12B 123.5(10)
C11 C12 H12A 124.7(12)
H12B C12 H12A 111.8(15)
C11 C13 H13C 112.0(12)
C11 C13 H13B 108.7(13)
H13C C13 H13B 106.1(16)
C11 C13 H13A 114.6(10)
H13C C13 H13A 105.2(15)
H13B C13 H13A 109.7(15)
C15 C14 C16 118.13(15)
C15 C14 Zn1 116.86(13)
C16 C14 Zn1 124.85(11)
C14 C15 H15B 121.7(12)
C14 C15 H15A 121.3(11)
H15B C15 H15A 117.0(15)
C14 C16 H16A 111.6(12)
C14 C16 H16C 112.5(12)
H16A C16 H16C 101.6(16)
C14 C16 H16B 111.5(12)
H16A C16 H16B 106.9(16)
H16C C16 H16B 112.2(16)

loop_
_geom_bond_atom_site_label_1
_geom_bond_atom_site_label_2
_geom_bond_distance
Zn1 C14 1.9983(14)
Zn1 C11 2.0071(15)
Zn1 N2 2.1496(11)
Zn1 N1 2.1497(12)
N1 C1 1.3432(19)
N1 C5 1.3504(17)
N2 C10 1.3403(19)
N2 C6 1.3438(18)
C1 C2 1.377(2)
C1 H1 0.971(15)
C2 C3 1.379(2)
C2 H2 0.909(17)
C3 C4 1.383(2)
C3 H3 0.964(17)
C4 C5 1.387(2)
C4 H4 0.929(16)
C5 C6 1.488(2)
C6 C7 1.3904(19)
C7 C8 1.384(2)
C7 H7 0.923(16)
C8 C9 1.378(2)
C8 H8 0.907(16)
C9 C10 1.380(2)
C9 H9 0.987(19)
C10 H10 0.933(15)
C11 C12 1.328(2)
C11 C13 1.508(2)
C12 H12B 1.000(18)
C12 H12A 0.93(2)
C13 H13C 0.953(19)
C13 H13B 0.92(2)
C13 H13A 1.003(19)
C14 C15 1.328(2)
C14 C16 1.501(2)
C15 H15B 0.956(18)
C15 H15A 0.951(19)
C16 H16A 0.93(2)
C16 H16C 0.95(2)
C16 H16B 1.06(2)
